data_7120983
loop_
_publ_author_name
'Prohens, Rafel'
'Portell, Anna'
'Font-Bardia, Merc\`e'
'Bauz\'a, Antonio'
'Frontera, Antonio'

_publ_section_title
;
 H-Bonded anion-anion complex trapped in a squaramido-based receptor.
;
_journal_issue 15
_journal_name_full 'Chemical communications (Cambridge, England)'
_journal_page_first 1841
_journal_page_last 1844
_journal_paper_doi 10.1039/c7cc09241e
_journal_volume 54
_journal_year 2018
_chemical_formula_sum 'C33 H62 N8 O16'
_chemical_formula_weight 826.90
_chemical_name_systematic '3,4-Bis(2-dimethylamino-ethylamino)-cyclobut-3-ene-1,2-dione fumaric acid cocrystal'
_space_group_crystal_system triclinic
_space_group_IT_number 2
_space_group_name_Hall '-P 1'
_space_group_name_H-M_alt 'P -1'
_symmetry_space_group_name_Hall '-P 1'
_symmetry_space_group_name_H-M 'P -1'
_atom_sites_solution_hydrogens mixed
_audit_creation_method SHELXL-2012
_audit_update_record
;
2017-12-01 deposited with the CCDC.
2017-12-12 downloaded from the CCDC.
;
_cell_angle_alpha 73.83(5)
_cell_angle_beta 83.92(6)
_cell_angle_gamma 78.69(6)
_cell_formula_units_Z 1
_cell_length_a 6.196(8)
_cell_length_b 13.132(11)
_cell_length_c 13.815(13)
_cell_measurement_reflns_used 1542
_cell_measurement_temperature 293(2)
_cell_measurement_theta_max 31
_cell_measurement_theta_min 3
_cell_volume 1057.1(19)
_computing_cell_refinement 'AUTOMAR (Claudio Klein, 2007)'
_computing_data_collection 'MARXDS (Claudio Klein, 2005)'
_computing_data_reduction 'MARSCALE (Claudio Klein, 2007)'
_computing_molecular_graphics 'ORTEP (Brueggermann and Smith, 1990)'
_computing_publication_material 'PLATON (Spek, 1990)'
_computing_structure_refinement 'SHELXL-97 (Sheldrick, 1997)'
_computing_structure_solution 'SHELXS-97 (Sheldrick, 1997)'
_diffrn_ambient_temperature 293(2)
_diffrn_measured_fraction_theta_full 0.929
_diffrn_measured_fraction_theta_max 0.807
_diffrn_measurement_device_type MAR345
_diffrn_measurement_method '\f and \w scans'
_diffrn_radiation_type MoK\a
_diffrn_radiation_wavelength 0.71073
_diffrn_reflns_av_R_equivalents 0.0000
_diffrn_reflns_av_sigmaI/netI 0.2091
_diffrn_reflns_Laue_measured_fraction_full 0.929
_diffrn_reflns_Laue_measured_fraction_max 0.807
_diffrn_reflns_limit_h_max 9
_diffrn_reflns_limit_h_min -9
_diffrn_reflns_limit_k_max 19
_diffrn_reflns_limit_k_min -18
_diffrn_reflns_limit_l_max 20
_diffrn_reflns_limit_l_min 0
_diffrn_reflns_number 6197
_diffrn_reflns_point_group_measured_fraction_full 0.929
_diffrn_reflns_point_group_measured_fraction_max 0.807
_diffrn_reflns_theta_full 25.242
_diffrn_reflns_theta_max 32.521
_diffrn_reflns_theta_min 1.929
_diffrn_source 'fine-focus sealed tube'
_exptl_absorpt_coefficient_mu 0.104
_exptl_absorpt_correction_type none
_exptl_crystal_colour colourless
_exptl_crystal_density_diffrn 1.299
_exptl_crystal_description prim
_exptl_crystal_F_000 444
_exptl_crystal_size_max 0.2
_exptl_crystal_size_mid 0.1
_exptl_crystal_size_min 0.1
_refine_diff_density_max 0.574
_refine_diff_density_min -0.457
_refine_diff_density_rms 0.060
_refine_ls_extinction_expression Fc^*^=kFc[1+0.001xFc^2^\l^3^/sin(2\q)]^-1/4^
_refine_ls_extinction_method none
_refine_ls_goodness_of_fit_ref 0.885
_refine_ls_hydrogen_treatment mixed
_refine_ls_matrix_type full
_refine_ls_number_parameters 279
_refine_ls_number_reflns 6189
_refine_ls_number_restraints 16
_refine_ls_restrained_S_all 0.962
_refine_ls_R_factor_all 0.1770
_refine_ls_R_factor_gt 0.0826
_refine_ls_shift/su_max 0.000
_refine_ls_shift/su_mean 0.000
_refine_ls_structure_factor_coef Fsqd
_refine_ls_weighting_details
;
 w=1/[\s^2^(Fo^2^)+(0.1016P)^2^]
 where P=(Fo^2^+2Fc^2^)/3
;
_refine_ls_weighting_scheme calc
_refine_ls_wR_factor_gt 0.2102
_refine_ls_wR_factor_ref 0.2466
_reflns_Friedel_coverage 0.000
_reflns_number_gt 2144
_reflns_number_total 6189
_reflns_threshold_expression 'I > 2\s(I)'
_cod_data_source_file c7cc09241e2.cif
_cod_data_source_block anom101b
_cod_depositor_comments 'Adding full bibliography for 7120983.cif.'
_cod_database_code 7120983
_shelx_space_group_comment
;
The symmetry employed for this shelxl refinement is uniquely defined
by the following loop, which should always be used as a source of
symmetry information in preference to the above space-group names.
They are only intended as comments.
;
_shelxl_version_number 2012-9

loop_
_space_group_symop_operation_xyz
'x, y, z'
'-x, -y, -z'

loop_
_atom_site_label
_atom_site_type_symbol
_atom_site_fract_x
_atom_site_fract_y
_atom_site_fract_z
_atom_site_U_iso_or_equiv
_atom_site_adp_type
_atom_site_occupancy
_atom_site_site_symmetry_order
_atom_site_calc_flag
_atom_site_refinement_flags_posn
_atom_site_refinement_flags_adp
_atom_site_refinement_flags_occupancy
_atom_site_disorder_assembly
_atom_site_disorder_group
O1 O 0.4685(4) 0.35404(17) 0.64922(19) 0.0595(6) Uani 1 1 d . . . . .
O2 O 0.3296(4) 0.38916(16) 0.42201(17) 0.0527(5) Uani 1 1 d . U . . .
N1 N 1.0184(5) 0.2319(2) 0.8450(2) 0.0559(7) Uani 1 1 d . U . . .
N2 N 0.9646(5) 0.3692(2) 0.5731(2) 0.0541(6) Uani 1 1 d . . . . .
H2 H 1.0869 0.3704 0.5373 0.065 Uiso 1 1 calc R U . . .
N3 N 0.8437(5) 0.3962(2) 0.3446(2) 0.0616(7) Uani 1 1 d . U . . .
H3 H 0.9831 0.3959 0.3417 0.074 Uiso 1 1 calc R U . . .
N4 N 0.8931(6) 0.2243(2) 0.2358(2) 0.0632(7) Uani 1 1 d . U . . .
H4 H 0.9781 0.2116 0.2952 0.076 Uiso 1 1 calc R U . . .
C1 C 1.2246(7) 0.2553(3) 0.8640(3) 0.0684(10) Uani 1 1 d . U . . .
H1A H 1.2316 0.2463 0.9351 0.103 Uiso 1 1 calc R U . . .
H1B H 1.2359 0.3282 0.8281 0.103 Uiso 1 1 calc R U . . .
H1C H 1.3439 0.2070 0.8416 0.103 Uiso 1 1 calc R U . . .
C3 C 1.0014(6) 0.2454(2) 0.7367(3) 0.0540(7) Uani 1 1 d . . . . .
H3A H 0.8787 0.2138 0.7274 0.065 Uiso 1 1 calc R U . . .
H3B H 1.1348 0.2072 0.7105 0.065 Uiso 1 1 calc R U . . .
C4 C 0.9681(6) 0.3630(2) 0.6772(3) 0.0531(7) Uani 1 1 d . . . . .
H4A H 0.8302 0.4012 0.6997 0.064 Uiso 1 1 calc DR U . . .
H4B H 1.0871 0.3962 0.6880 0.064 Uiso 1 1 calc R U . . .
C5 C 0.7819(5) 0.3732(2) 0.5277(2) 0.0467(6) Uani 1 1 d . . . . .
C6 C 0.5670(5) 0.3668(2) 0.5670(2) 0.0480(7) Uani 1 1 d . . . . .
C7 C 0.4999(5) 0.38158(19) 0.4629(2) 0.0397(5) Uani 1 1 d . U . . .
C8 C 0.7327(5) 0.3863(2) 0.4273(3) 0.0512(6) Uani 1 1 d . U . . .
C9 C 0.7307(8) 0.4080(3) 0.2539(3) 0.0697(10) Uani 1 1 d . U . . .
H9A H 0.8174 0.4414 0.1952 0.084 Uiso 1 1 calc R U . . .
H9B H 0.5894 0.4551 0.2558 0.084 Uiso 1 1 calc R U . . .
C10 C 0.6952(8) 0.3029(3) 0.2445(4) 0.0809(11) Uani 1 1 d . U . . .
H10A H 0.6057 0.2714 0.3029 0.097 Uiso 1 1 calc R U . . .
H10B H 0.6112 0.3161 0.1855 0.097 Uiso 1 1 calc R U . . .
C11 C 1.0310(9) 0.2656(4) 0.1460(4) 0.0919(14) Uani 1 1 d . U . . .
H11A H 1.1613 0.2131 0.1424 0.138 Uiso 1 1 calc R U . . .
H11B H 1.0720 0.3310 0.1500 0.138 Uiso 1 1 calc R U . . .
H11C H 0.9500 0.2796 0.0868 0.138 Uiso 1 1 calc R U . . .
C12 C 0.8370(10) 0.1215(4) 0.2340(5) 0.0995(17) Uani 1 1 d . U . . .
H12A H 0.9688 0.0685 0.2377 0.149 Uiso 1 1 calc R U . . .
H12B H 0.7676 0.1304 0.1726 0.149 Uiso 1 1 calc R U . . .
H12C H 0.7378 0.0984 0.2907 0.149 Uiso 1 1 calc R U . . .
C2 C 0.9962(7) 0.1205(3) 0.9022(3) 0.0664(9) Uani 1 1 d . . . . .
H2A H 1.0053 0.1125 0.9730 0.100 Uiso 1 1 calc R U . . .
H2B H 1.1125 0.0706 0.8801 0.100 Uiso 1 1 calc R U . . .
H2C H 0.8563 0.1062 0.8906 0.100 Uiso 1 1 calc R U . . .
O3 O 0.4519(4) 0.05540(17) 0.72856(19) 0.0586(6) Uani 1 1 d . . . . .
O4 O 0.7589(4) 0.08848(17) 0.64038(19) 0.0562(6) Uani 1 1 d . . . . .
O5 O -0.0912(4) 0.13880(16) 0.46654(17) 0.0522(5) Uani 1 1 d . . . . .
H5O H -0.1233 0.1077 0.5250 0.063 Uiso 1 1 calc R U . . .
O6 O 0.2062(4) 0.17278(17) 0.37385(17) 0.0515(5) Uani 1 1 d . . . . .
C13 C 0.5538(6) 0.0831(3) 0.6463(3) 0.0548(8) Uani 1 1 d . . . . .
C14 C 0.4434(5) 0.1122(2) 0.5533(2) 0.0403(6) Uani 1 1 d . . . . .
H14 H 0.5238 0.1365 0.4932 0.048 Uiso 1 1 calc R U . . .
C15 C 0.2390(5) 0.1066(2) 0.5486(2) 0.0431(6) Uani 1 1 d . . . . .
H15 H 0.1629 0.0782 0.6088 0.052 Uiso 1 1 calc R U . . .
C16 C 0.1174(5) 0.1412(2) 0.4563(2) 0.0402(6) Uani 1 1 d . . . . .
O1W O 0.7396(9) 0.3746(4) 0.9123(4) 0.0692(11) Uani 0.5 1 d D . P A -1
H1W H 0.8413 0.3240 0.9129 0.104 Uiso 0.5 1 calc R U P A -1
C1W C 0.8244(13) 0.4774(5) 0.8737(5) 0.0692(11) Uani 0.5 1 d D . P A -1
H1WA H 0.7089 0.5362 0.8795 0.104 Uiso 0.5 1 calc R U P A -1
H1WB H 0.8743 0.4861 0.8041 0.104 Uiso 0.5 1 calc DR U P A -1
H1WC H 0.9450 0.4763 0.9125 0.104 Uiso 0.5 1 calc R U P A -1
O2W O 0.4256(7) 0.0584(2) 0.0749(3) 0.0918(10) Uani 1 1 d D . . B -1
H2WA H 0.565(3) 0.027(3) 0.061(4) 0.110 Uiso 1 1 d D U . C -1
H2WB H 0.342(5) 0.018(3) 0.074(5) 0.110 Uiso 1 1 d D U . D -1
O3W O 0.5480(11) 0.5330(4) -0.0027(5) 0.0759(16) Uani 0.5 1 d D . P E -1
H3WA H 0.539(17) 0.5975(13) -0.018(5) 0.091 Uiso 0.5 1 d D U P F -1
H3WB H 0.562(17) 0.512(5) 0.0570(16) 0.091 Uiso 0.5 1 d D U P G -1

loop_
_atom_site_aniso_label
_atom_site_aniso_U_11
_atom_site_aniso_U_22
_atom_site_aniso_U_33
_atom_site_aniso_U_23
_atom_site_aniso_U_13
_atom_site_aniso_U_12
O1 0.0554(14) 0.0624(13) 0.0590(15) -0.0178(11) 0.0035(11) -0.0073(10)
O2 0.0501(11) 0.0535(11) 0.0539(13) -0.0132(9) -0.0050(9) -0.0081(9)
N1 0.0595(15) 0.0523(14) 0.0542(16) -0.0125(11) 0.0004(13) -0.0097(12)
N2 0.0502(15) 0.0573(14) 0.0539(16) -0.0147(12) 0.0030(12) -0.0100(11)
N3 0.0635(18) 0.0626(16) 0.0595(14) -0.0169(13) 0.0067(11) -0.0169(14)
N4 0.0690(18) 0.0645(14) 0.0560(16) -0.0139(13) -0.0163(13) -0.0076(12)
C1 0.067(2) 0.073(2) 0.068(2) -0.0193(18) -0.0026(18) -0.0172(18)
C3 0.0508(17) 0.0544(17) 0.0585(19) -0.0198(14) -0.0019(15) -0.0066(13)
C4 0.0536(18) 0.0512(16) 0.0538(18) -0.0136(13) -0.0037(14) -0.0072(13)
C5 0.0456(15) 0.0477(14) 0.0465(15) -0.0122(12) 0.0010(13) -0.0097(12)
C6 0.0502(17) 0.0496(15) 0.0457(16) -0.0139(12) -0.0017(13) -0.0103(12)
C7 0.0463(11) 0.0342(11) 0.0362(13) -0.0087(10) 0.0002(9) -0.0036(10)
C8 0.0479(13) 0.0508(15) 0.0524(15) -0.0103(13) -0.0021(11) -0.0078(13)
C9 0.079(3) 0.067(2) 0.060(2) -0.0161(17) -0.0004(17) -0.0104(18)
C10 0.080(3) 0.082(3) 0.080(3) -0.029(2) 0.001(2) -0.0047(16)
C11 0.099(4) 0.098(3) 0.074(3) -0.022(2) 0.008(2) -0.015(3)
C12 0.116(4) 0.077(2) 0.114(4) -0.031(3) -0.017(3) -0.023(3)
C2 0.068(2) 0.0595(19) 0.069(2) -0.0171(16) 0.0037(18) -0.0094(16)
O3 0.0586(14) 0.0621(13) 0.0556(14) -0.0172(11) -0.0057(11) -0.0081(11)
O4 0.0512(13) 0.0590(12) 0.0590(14) -0.0151(10) -0.0052(11) -0.0106(10)
O5 0.0531(12) 0.0539(11) 0.0465(12) -0.0084(9) -0.0026(10) -0.0094(9)
O6 0.0533(12) 0.0538(11) 0.0479(12) -0.0136(9) 0.0008(10) -0.0120(9)
C13 0.0514(18) 0.0582(18) 0.056(2) -0.0181(14) -0.0054(15) -0.0068(14)
C14 0.0392(13) 0.0410(13) 0.0411(14) -0.0127(10) -0.0020(11) -0.0055(10)
C15 0.0422(14) 0.0426(13) 0.0445(15) -0.0111(11) -0.0039(12) -0.0071(11)
C16 0.0394(14) 0.0400(13) 0.0415(14) -0.0127(10) -0.0031(11) -0.0038(10)
O1W 0.071(3) 0.071(2) 0.065(3) -0.029(2) -0.018(2) 0.011(2)
C1W 0.071(3) 0.071(2) 0.065(3) -0.029(2) -0.018(2) 0.011(2)
O2W 0.092(2) 0.095(2) 0.091(2) -0.0298(18) -0.015(2) -0.0108(18)
O3W 0.074(4) 0.083(4) 0.065(3) -0.003(3) -0.021(3) -0.017(3)

loop_
_atom_type_symbol
_atom_type_description
_atom_type_scat_dispersion_real
_atom_type_scat_dispersion_imag
_atom_type_scat_source
C C 0.0033 0.0016 'International Tables Vol C Tables 4.2.6.8 and 6.1.1.4'
H H 0.0000 0.0000 'International Tables Vol C Tables 4.2.6.8 and 6.1.1.4'
N N 0.0061 0.0033 'International Tables Vol C Tables 4.2.6.8 and 6.1.1.4'
O O 0.0106 0.0060 'International Tables Vol C Tables 4.2.6.8 and 6.1.1.4'

loop_
_geom_angle_atom_site_label_1
_geom_angle_atom_site_label_2
_geom_angle_atom_site_label_3
_geom_angle
C1 N1 C3 111.0(3)
C1 N1 C2 110.0(3)
C3 N1 C2 109.9(3)
C5 N2 C4 123.7(3)
C5 N2 H2 118.2
C4 N2 H2 118.2
C8 N3 C9 118.5(3)
C8 N3 H3 120.8
C9 N3 H3 120.8
C10 N4 C11 110.9(3)
C10 N4 C12 111.1(4)
C11 N4 C12 110.6(4)
C10 N4 H4 108.0
C11 N4 H4 108.0
C12 N4 H4 108.0
N1 C1 H1A 109.5
N1 C1 H1B 109.5
H1A C1 H1B 109.5
N1 C1 H1C 109.5
H1A C1 H1C 109.5
H1B C1 H1C 109.5
N1 C3 C4 112.2(3)
N1 C3 H3A 109.2
C4 C3 H3A 109.2
N1 C3 H3B 109.2
C4 C3 H3B 109.2
H3A C3 H3B 107.9
N2 C4 C3 108.9(3)
N2 C4 H4A 109.9
C3 C4 H4A 109.9
N2 C4 H4B 109.9
C3 C4 H4B 109.9
H4A C4 H4B 108.3
N2 C5 C6 130.7(3)
N2 C5 C8 134.5(3)
C6 C5 C8 94.8(3)
N2 C5 C7 177.9(3)
C6 C5 C7 47.57(19)
C8 C5 C7 47.24(19)
O1 C6 C5 137.6(3)
O1 C6 C7 133.7(3)
C5 C6 C7 88.7(3)
O2 C7 C8 134.8(3)
O2 C7 C6 137.2(3)
C8 C7 C6 87.9(2)
O2 C7 C5 178.4(2)
C8 C7 C5 44.25(19)
C6 C7 C5 43.70(18)
N3 C8 C5 134.6(3)
N3 C8 C7 136.9(3)
C5 C8 C7 88.5(3)
N3 C9 C10 111.8(3)
N3 C9 H9A 109.3
C10 C9 H9A 109.3
N3 C9 H9B 109.3
C10 C9 H9B 109.3
H9A C9 H9B 107.9
N4 C10 C9 116.2(4)
N4 C10 H10A 108.2
C9 C10 H10A 108.2
N4 C10 H10B 108.2
C9 C10 H10B 108.2
H10A C10 H10B 107.4
N4 C11 H11A 109.5
N4 C11 H11B 109.5
H11A C11 H11B 109.5
N4 C11 H11C 109.5
H11A C11 H11C 109.5
H11B C11 H11C 109.5
N4 C12 H12A 109.5
N4 C12 H12B 109.5
H12A C12 H12B 109.5
N4 C12 H12C 109.5
H12A C12 H12C 109.5
H12B C12 H12C 109.5
N1 C2 H2A 109.5
N1 C2 H2B 109.5
H2A C2 H2B 109.5
N1 C2 H2C 109.5
H2A C2 H2C 109.5
H2B C2 H2C 109.5
C16 O5 H5O 109.5
O3 C13 O4 121.7(3)
O3 C13 C14 120.7(3)
O4 C13 C14 117.5(3)
C15 C14 C13 123.7(3)
C15 C14 H14 118.2
C13 C14 H14 118.2
C14 C15 C16 125.3(3)
C14 C15 H15 117.3
C16 C15 H15 117.3
O6 C16 O5 120.9(3)
O6 C16 C15 122.0(3)
O5 C16 C15 117.1(3)
C1W O1W H1W 109.5
O1W C1W H1WA 109.5
O1W C1W H1WB 109.5
H1WA C1W H1WB 109.5
O1W C1W H1WC 109.5
H1WA C1W H1WC 109.5
H1WB C1W H1WC 109.5
H2WA O2W H2WB 108.8(17)
H3WA O3W H3WB 107.9(19)

loop_
_geom_bond_atom_site_label_1
_geom_bond_atom_site_label_2
_geom_bond_distance
O1 C6 1.216(4)
O2 C7 1.224(4)
N1 C1 1.437(5)
N1 C3 1.470(5)
N1 C2 1.482(4)
N2 C5 1.337(4)
N2 C4 1.419(5)
N2 H2 0.8600
N3 C8 1.258(5)
N3 C9 1.455(5)
N3 H3 0.8600
N4 C10 1.457(6)
N4 C11 1.465(6)
N4 C12 1.465(5)
N4 H4 0.9800
C1 H1A 0.9600
C1 H1B 0.9600
C1 H1C 0.9600
C3 C4 1.518(4)
C3 H3A 0.9700
C3 H3B 0.9700
C4 H4A 0.9700
C4 H4B 0.9700
C5 C6 1.393(5)
C5 C8 1.407(5)
C5 C7 2.016(5)
C6 C7 1.488(4)
C7 C8 1.481(5)
C9 C10 1.482(6)
C9 H9A 0.9700
C9 H9B 0.9700
C10 H10A 0.9700
C10 H10B 0.9700
C11 H11A 0.9600
C11 H11B 0.9600
C11 H11C 0.9600
C12 H12A 0.9600
C12 H12B 0.9600
C12 H12C 0.9600
C2 H2A 0.9600
C2 H2B 0.9600
C2 H2C 0.9600
O3 C13 1.237(5)
O4 C13 1.279(4)
O5 C16 1.290(4)
O5 H5O 0.8200
O6 C16 1.211(4)
C13 C14 1.441(4)
C14 C15 1.293(4)
C14 H14 0.9300
C15 C16 1.465(4)
C15 H15 0.9300
O1W C1W 1.483(7)
O1W H1W 0.8200
C1W H1WA 0.9600
C1W H1WB 0.9600
C1W H1WC 0.9600
O2W H2WA 0.906(10)
O2W H2WB 0.810(10)
O3W H3WA 0.804(10)
O3W H3WB 0.802(10)
